data_7248643
loop_
_publ_author_name
'Pacholak, P.'
'Durka, K.'
'Wo\'zniak, K.'
'Krajewska, J.'
'Laudy, A. E.'
'Luli\'nski, S.'

_publ_section_title
;
 Ethynyl-substituted benzosiloxaboroles: the role of C(\p)&#x22EF;B
 interactions in their crystal packing and use in Cu(i)-catalyzed
 1,3-dipolar cycloaddition
;
_journal_issue 23
_journal_name_full 'RSC Advances'
_journal_page_first 16069
_journal_page_last 16082
_journal_paper_doi 10.1039/D4RA02137A
_journal_volume 14
_journal_year 2024
_chemical_formula_moiety 'C10 H10 B Cl O2 Si'
_chemical_formula_sum 'C10 H10 B Cl O2 Si'
_chemical_formula_weight 236.53
_chemical_name_systematic
;
6-Ethynyl-7-chloro-1,1-dimethylbenzo[c][1,2,5]oxasilaborol-3(1H)-ol
;
_space_group_crystal_system triclinic
_space_group_IT_number 2
_space_group_name_Hall '-P 1'
_space_group_name_H-M_alt 'P -1'
_atom_sites_solution_hydrogens mixed
_audit_creation_method SHELXL-2013
_audit_update_record
;
2023-10-27 deposited with the CCDC.	2024-05-14 downloaded from the CCDC.
;
_cell_angle_alpha 85.701(4)
_cell_angle_beta 81.858(4)
_cell_angle_gamma 89.401(4)
_cell_formula_units_Z 2
_cell_length_a 6.9876(3)
_cell_length_b 7.7137(4)
_cell_length_c 10.6833(5)
_cell_measurement_reflns_used 5112
_cell_measurement_temperature 100(2)
_cell_measurement_theta_max 77.6380
_cell_measurement_theta_min 4.1990
_cell_volume 568.42(5)
_computing_cell_refinement 'CrysAlisPro 1.171.42.70a (Rigaku OD, 2022)'
_computing_data_collection 'CrysAlisPro 1.171.42.70a (Rigaku OD, 2022)'
_computing_data_reduction 'CrysAlisPro 1.171.42.70a (Rigaku OD, 2022)'
_computing_structure_refinement 'SHELXL-2013 (Sheldrick, 2013)'
_diffrn_ambient_environment N~2~
_diffrn_ambient_temperature 100(2)
_diffrn_detector 'Hybrid Pixel Array Detector'
_diffrn_detector_area_resol_mean 10.0000
_diffrn_detector_type HyPix
_diffrn_measured_fraction_theta_full 0.999
_diffrn_measured_fraction_theta_max 0.995
_diffrn_measurement_device 'four-circle diffractometer'
_diffrn_measurement_device_type 'SuperNova, Dual, Cu at home/near, HyPix'
_diffrn_radiation_monochromator mirror
_diffrn_radiation_probe x-ray
_diffrn_radiation_type 'Cu K\a'
_diffrn_radiation_wavelength 1.54184
_diffrn_reflns_av_R_equivalents 0.0154
_diffrn_reflns_av_unetI/netI 0.0148
_diffrn_reflns_Laue_measured_fraction_full 0.999
_diffrn_reflns_Laue_measured_fraction_max 0.995
_diffrn_reflns_limit_h_max 8
_diffrn_reflns_limit_h_min -8
_diffrn_reflns_limit_k_max 9
_diffrn_reflns_limit_k_min -9
_diffrn_reflns_limit_l_max 13
_diffrn_reflns_limit_l_min -13
_diffrn_reflns_number 5118
_diffrn_reflns_point_group_measured_fraction_full 0.999
_diffrn_reflns_point_group_measured_fraction_max 0.995
_diffrn_reflns_theta_full 67.684
_diffrn_reflns_theta_max 77.494
_diffrn_reflns_theta_min 4.192
_diffrn_source 'micro-focus sealed X-ray tube'
_diffrn_source_type 'SuperNova (Cu) X-ray Source'
_exptl_absorpt_coefficient_mu 3.788
_exptl_absorpt_correction_T_max 1.00000
_exptl_absorpt_correction_T_min 0.54861
_exptl_absorpt_correction_type multi-scan
_exptl_absorpt_process_details
;
CrysAlisPro 1.171.42.70a (Rigaku Oxford Diffraction, 2022)
Empirical absorption correction using spherical harmonics,
implemented in SCALE3 ABSPACK scaling algorithm.
;
_exptl_crystal_colour colourless
_exptl_crystal_density_diffrn 1.382
_exptl_crystal_description unspecifed
_exptl_crystal_F_000 244
_exptl_crystal_size_max 0.12
_exptl_crystal_size_mid 0.11
_exptl_crystal_size_min 0.10
_refine_diff_density_max 0.380
_refine_diff_density_min -0.370
_refine_diff_density_rms 0.075
_refine_ls_extinction_method none
_refine_ls_goodness_of_fit_ref 1.084
_refine_ls_hydrogen_treatment mixed
_refine_ls_matrix_type full
_refine_ls_number_parameters 141
_refine_ls_number_reflns 2404
_refine_ls_number_restraints 1
_refine_ls_restrained_S_all 1.084
_refine_ls_R_factor_all 0.0302
_refine_ls_R_factor_gt 0.0300
_refine_ls_shift/su_max 0.001
_refine_ls_shift/su_mean 0.000
_refine_ls_structure_factor_coef Fsqd
_refine_ls_weighting_details 'w=1/[\s^2^(Fo^2^)+(0.0458P)^2^+0.2454P] where P=(Fo^2^+2Fc^2^)/3'
_refine_ls_weighting_scheme calc
_refine_ls_wR_factor_gt 0.0773
_refine_ls_wR_factor_ref 0.0775
_reflns_Friedel_coverage 0.000
_reflns_number_gt 2395
_reflns_number_total 2404
_reflns_threshold_expression 'I > 2\s(I)'
_cod_data_source_file d4ra02137a2.cif
_cod_data_source_block 2c
_cod_database_code 7248643
_shelx_space_group_comment
;
The symmetry employed for this shelxl refinement is uniquely defined
by the following loop, which should always be used as a source of
symmetry information in preference to the above space-group names.
They are only intended as comments.
;
_oxdiff_exptl_absorpt_empirical_full_min 0.662
_oxdiff_exptl_absorpt_empirical_full_max 1.559
_oxdiff_exptl_absorpt_empirical_details
;
Empirical correction (ABSPACK) includes:
- Absorption correction using spherical harmonics
- Frame scaling
;
_shelxl_version_number 2013-4

loop_
_space_group_symop_operation_xyz
'x, y, z'
'-x, -y, -z'

loop_
_atom_site_label
_atom_site_type_symbol
_atom_site_fract_x
_atom_site_fract_y
_atom_site_fract_z
_atom_site_U_iso_or_equiv
_atom_site_adp_type
_atom_site_occupancy
_atom_site_site_symmetry_order
_atom_site_calc_flag
_atom_site_refinement_flags_posn
_atom_site_refinement_flags_adp
_atom_site_refinement_flags_occupancy
_atom_site_disorder_assembly
_atom_site_disorder_group
Cl1 Cl 0.24132(5) 0.87132(4) 0.53557(3) 0.02013(11) Uani 1 1 d . . . . .
Si1 Si 0.33205(5) 0.78648(4) 0.21382(3) 0.01236(11) Uani 1 1 d . . . . .
O2 O 0.37225(13) 0.62595(12) 0.11343(8) 0.01587(19) Uani 1 1 d . . . . .
O1 O 0.37393(15) 0.31423(12) 0.11205(9) 0.0202(2) Uani 1 1 d D . . . .
C2 C 0.28654(17) 0.63400(16) 0.36009(11) 0.0132(2) Uani 1 1 d . . . . .
C1 C 0.29419(17) 0.46247(16) 0.32232(12) 0.0137(2) Uani 1 1 d . . . . .
C4 C 0.22316(17) 0.51980(17) 0.58124(12) 0.0145(2) Uani 1 1 d . . . . .
C6 C 0.26441(18) 0.32196(16) 0.41254(12) 0.0156(2) Uani 1 1 d . . . . .
H6 H 0.2686 0.2067 0.3866 0.019 Uiso 1 1 calc R U . . .
C3 C 0.25116(17) 0.65983(16) 0.48864(12) 0.0137(2) Uani 1 1 d . . . . .
C5 C 0.22858(18) 0.35085(17) 0.54059(12) 0.0163(3) Uani 1 1 d . . . . .
H5 H 0.2074 0.2545 0.6017 0.020 Uiso 1 1 calc R U . . .
C9 C 0.19259(19) 0.54736(17) 0.71422(13) 0.0176(3) Uani 1 1 d . . . . .
C10 C 0.1710(2) 0.5694(2) 0.82480(13) 0.0248(3) Uani 1 1 d . . . . .
H10 H 0.1538 0.5870 0.9128 0.030 Uiso 1 1 calc R U . . .
C8 C 0.11793(19) 0.91346(18) 0.17757(13) 0.0202(3) Uani 1 1 d . . . . .
H8B H 0.1491 0.9799 0.0955 0.030 Uiso 1 1 calc R U . . .
H8C H 0.0808 0.9935 0.2439 0.030 Uiso 1 1 calc R U . . .
H8A H 0.0104 0.8342 0.1742 0.030 Uiso 1 1 calc R U . . .
C7 C 0.55403(18) 0.91930(18) 0.19645(13) 0.0189(3) Uani 1 1 d . . . . .
H7C H 0.6655 0.8433 0.2046 0.028 Uiso 1 1 calc R U . . .
H7B H 0.5421 1.0017 0.2626 0.028 Uiso 1 1 calc R U . . .
H7A H 0.5722 0.9834 0.1129 0.028 Uiso 1 1 calc R U . . .
B1 B 0.3488(2) 0.45985(19) 0.17424(13) 0.0154(3) Uani 1 1 d . . . . .
H1 H 0.431(2) 0.335(2) 0.0387(11) 0.023 Uiso 1 1 d D U . . .

loop_
_atom_site_aniso_label
_atom_site_aniso_U_11
_atom_site_aniso_U_22
_atom_site_aniso_U_33
_atom_site_aniso_U_23
_atom_site_aniso_U_13
_atom_site_aniso_U_12
Cl1 0.03020(19) 0.01439(16) 0.01580(16) -0.00617(11) -0.00062(12) 0.00107(12)
Si1 0.01344(17) 0.01221(17) 0.01115(17) -0.00192(12) -0.00034(12) 0.00185(12)
O2 0.0206(4) 0.0148(4) 0.0117(4) -0.0028(3) 0.0002(3) 0.0017(3)
O1 0.0293(5) 0.0162(5) 0.0138(4) -0.0048(4) 0.0032(4) -0.0006(4)
C2 0.0118(5) 0.0149(6) 0.0129(6) -0.0022(4) -0.0010(4) 0.0015(4)
C1 0.0121(5) 0.0160(6) 0.0133(6) -0.0036(4) -0.0011(4) 0.0015(4)
C4 0.0115(5) 0.0194(6) 0.0125(6) -0.0020(5) -0.0014(4) 0.0019(4)
C6 0.0164(6) 0.0139(6) 0.0163(6) -0.0032(4) -0.0011(4) 0.0014(4)
C3 0.0125(5) 0.0150(6) 0.0139(6) -0.0043(4) -0.0018(4) 0.0018(4)
C5 0.0166(6) 0.0163(6) 0.0156(6) 0.0007(5) -0.0014(5) 0.0011(5)
C9 0.0175(6) 0.0194(6) 0.0159(6) -0.0019(5) -0.0021(5) 0.0019(5)
C10 0.0271(7) 0.0326(8) 0.0146(6) -0.0048(5) -0.0019(5) 0.0015(6)
C8 0.0171(6) 0.0215(6) 0.0212(6) 0.0000(5) -0.0016(5) 0.0051(5)
C7 0.0169(6) 0.0201(6) 0.0194(6) -0.0005(5) -0.0018(5) -0.0010(5)
B1 0.0161(6) 0.0163(6) 0.0138(6) -0.0036(5) -0.0009(5) 0.0011(5)

loop_
_atom_type_symbol
_atom_type_description
_atom_type_scat_dispersion_real
_atom_type_scat_dispersion_imag
_atom_type_scat_source
C C 0.0181 0.0091 'International Tables Vol C Tables 4.2.6.8 and 6.1.1.4'
H H 0.0000 0.0000 'International Tables Vol C Tables 4.2.6.8 and 6.1.1.4'
O O 0.0492 0.0322 'International Tables Vol C Tables 4.2.6.8 and 6.1.1.4'
Cl Cl 0.3639 0.7018 'International Tables Vol C Tables 4.2.6.8 and 6.1.1.4'
Si Si 0.2541 0.3302 'International Tables Vol C Tables 4.2.6.8 and 6.1.1.4'
B B 0.0090 0.0039 'International Tables Vol C Tables 4.2.6.8 and 6.1.1.4'

loop_
_geom_angle_atom_site_label_1
_geom_angle_atom_site_label_2
_geom_angle_atom_site_label_3
_geom_angle
_geom_angle_site_symmetry_1
_geom_angle_site_symmetry_3
_geom_angle_publ_flag
O2 Si1 C7 107.85(6) . . ?
O2 Si1 C8 109.12(6) . . ?
C7 Si1 C8 112.98(6) . . ?
O2 Si1 C2 94.48(5) . . ?
C7 Si1 C2 116.06(6) . . ?
C8 Si1 C2 114.35(6) . . ?
B1 O2 Si1 113.37(8) . . ?
B1 O1 H1 111.4(13) . . ?
C3 C2 C1 118.84(11) . . ?
C3 C2 Si1 133.03(10) . . ?
C1 C2 Si1 108.12(9) . . ?
C6 C1 C2 120.36(11) . . ?
C6 C1 B1 128.34(12) . . ?
C2 C1 B1 111.22(11) . . ?
C5 C4 C3 118.12(11) . . ?
C5 C4 C9 120.51(12) . . ?
C3 C4 C9 121.36(12) . . ?
C5 C6 C1 119.82(12) . . ?
C5 C6 H6 120.1 . . ?
C1 C6 H6 120.1 . . ?
C2 C3 C4 121.68(12) . . ?
C2 C3 Cl1 118.96(10) . . ?
C4 C3 Cl1 119.36(10) . . ?
C6 C5 C4 121.16(12) . . ?
C6 C5 H5 119.4 . . ?
C4 C5 H5 119.4 . . ?
C10 C9 C4 178.69(14) . . ?
C9 C10 H10 180.0 . . ?
Si1 C8 H8B 109.5 . . ?
Si1 C8 H8C 109.5 . . ?
H8B C8 H8C 109.5 . . ?
Si1 C8 H8A 109.5 . . ?
H8B C8 H8A 109.5 . . ?
H8C C8 H8A 109.5 . . ?
Si1 C7 H7C 109.5 . . ?
Si1 C7 H7B 109.5 . . ?
H7C C7 H7B 109.5 . . ?
Si1 C7 H7A 109.5 . . ?
H7C C7 H7A 109.5 . . ?
H7B C7 H7A 109.5 . . ?
O1 B1 O2 122.96(12) . . ?
O1 B1 C1 124.34(12) . . ?
O2 B1 C1 112.69(11) . . ?

loop_
_geom_bond_atom_site_label_1
_geom_bond_atom_site_label_2
_geom_bond_distance
_geom_bond_site_symmetry_2
_geom_bond_publ_flag
Cl1 C3 1.7401(13) . ?
Si1 O2 1.6937(9) . ?
Si1 C7 1.8476(13) . ?
Si1 C8 1.8505(13) . ?
Si1 C2 1.8756(13) . ?
O2 B1 1.3928(17) . ?
O1 B1 1.3449(17) . ?
O1 H1 0.831(9) . ?
C2 C3 1.3895(17) . ?
C2 C1 1.4103(17) . ?
C1 C6 1.3923(18) . ?
C1 B1 1.5755(18) . ?
C4 C5 1.4028(18) . ?
C4 C3 1.4046(18) . ?
C4 C9 1.4379(17) . ?
C6 C5 1.3896(18) . ?
C6 H6 0.9500 . ?
C5 H5 0.9500 . ?
C9 C10 1.194(2) . ?
C10 H10 0.9500 . ?
C8 H8B 0.9800 . ?
C8 H8C 0.9800 . ?
C8 H8A 0.9800 . ?
C7 H7C 0.9800 . ?
C7 H7B 0.9800 . ?
C7 H7A 0.9800 . ?

loop_
_geom_hbond_atom_site_label_D
_geom_hbond_atom_site_label_H
_geom_hbond_atom_site_label_A
_geom_hbond_distance_DH
_geom_hbond_distance_HA
_geom_hbond_distance_DA
_geom_hbond_angle_DHA
_geom_hbond_site_symmetry_A
O1 H1 O2 0.831(9) 1.983(10) 2.7931(13) 164.6(18) 2_665
